data_2311344
loop_
_publ_author_name
'\,Celik, \'Ismail'
'Ersanl\?i, Cem C\"uneyt'
'K\"oseo\(glu, Rahmi'
'Ak\,sit, H\"useyin'
'Erenler, Ramazan'
'Demirta\,s, Ibrahim'
'Akkurt, Mehmet'

_publ_section_title
;
 Crystal structure of
 3,4a,7,7,10a-penta-methyl-3-vinyl-dodeca-hydro-1<i>H</i>-benzo[<i>f</i>]chromen-9-ol
 isolated from <i>Sideritis perfoliata</i>.
;
_journal_coeditor_code BG2593
_journal_issue 'Pt 10'
_journal_name_full 'Acta crystallographica. Section E, Crystallographic communications'
_journal_page_first 1380
_journal_page_last 1382
_journal_paper_doi 10.1107/S2056989016013864
_journal_volume 72
_journal_year 2016
_chemical_formula_iupac 'C20 H34 O2'
_chemical_formula_moiety 'C20 H34 O2'
_chemical_formula_sum 'C20 H34 O2'
_chemical_formula_weight 306.47
_chemical_name_systematic 3,4a,7,7,10a-Pentamethyl-3-vinyldodecahydro-1<i>H</i>-benzo[<i>f</i>]chromen-9-ol
_space_group_IT_number 19
_space_group_name_Hall 'P 2ac 2ab'
_space_group_name_H-M_alt 'P 21 21 21'
_symmetry_cell_setting orthorhombic
_symmetry_space_group_name_Hall 'P 2ac 2ab'
_symmetry_space_group_name_H-M 'P 21 21 21'
_cell_angle_alpha 90
_cell_angle_beta 90
_cell_angle_gamma 90
_cell_formula_units_Z 8
_cell_length_a 7.1114(4)
_cell_length_b 16.3899(12)
_cell_length_c 32.812(2)
_cell_measurement_reflns_used 7578
_cell_measurement_temperature 296(2)
_cell_measurement_theta_max 25.04
_cell_measurement_theta_min 2.93
_cell_volume 3824.4(4)
_computing_cell_refinement
;
SAINT (Bruker, 2007)
;
_computing_data_collection
;
APEX2 (Bruker, 2007)
;
_computing_data_reduction
;
SAINT (Bruker, 2007)
;
_computing_molecular_graphics
;
PLATON (Spek, 2009)
;
_computing_publication_material
;
WinGX (Farrugia, 2012) and PLATON (Spek, 2009)
;
_computing_structure_refinement
;
SHELXL2014 (Sheldrick 2015)
;
_computing_structure_solution
;
SHELXS97 (Sheldrick 2008)
;
_diffrn_ambient_temperature 296(2)
_diffrn_measured_fraction_theta_full 0.998
_diffrn_measured_fraction_theta_max 0.996
_diffrn_measurement_device_type 'Bruker APEXII CCD'
_diffrn_measurement_method '\f and \w scans'
_diffrn_radiation_type MoK\a
_diffrn_radiation_wavelength 0.71073
_diffrn_reflns_av_R_equivalents 0.0735
_diffrn_reflns_limit_h_max 9
_diffrn_reflns_limit_h_min -8
_diffrn_reflns_limit_k_max 21
_diffrn_reflns_limit_k_min -19
_diffrn_reflns_limit_l_max 42
_diffrn_reflns_limit_l_min -43
_diffrn_reflns_number 36728
_diffrn_reflns_reduction_process
;
;
_diffrn_reflns_theta_full 25.24
_diffrn_reflns_theta_max 28.29
_diffrn_reflns_theta_min 2.93
_diffrn_standards_number 0
_exptl_absorpt_coefficient_mu 0.066
_exptl_absorpt_correction_T_max 0.7457
_exptl_absorpt_correction_T_min 0.6349
_exptl_absorpt_correction_type multi-scan
_exptl_absorpt_process_details
;
(SADABS; Sheldrick, 2003)
;
_exptl_crystal_colour colourless
_exptl_crystal_density_diffrn 1.065
_exptl_crystal_density_method 'Not Measured'
_exptl_crystal_description prism
_exptl_crystal_F_000 1360
_exptl_crystal_size_max 0.14
_exptl_crystal_size_mid 0.11
_exptl_crystal_size_min 0.08
_refine_diff_density_max 0.166
_refine_diff_density_min -0.231
_refine_ls_abs_structure_details
;
Flack (1983), 4144 Friedel pairs
;
_refine_ls_abs_structure_Flack 0.4(15)
_refine_ls_extinction_method none
_refine_ls_goodness_of_fit_ref 1.021
_refine_ls_hydrogen_treatment mixed
_refine_ls_matrix_type full
_refine_ls_number_parameters 413
_refine_ls_number_reflns 9449
_refine_ls_number_restraints 0
_refine_ls_restrained_S_all 1.021
_refine_ls_R_factor_all 0.1340
_refine_ls_R_factor_gt 0.0603
_refine_ls_shift/su_max 0.000
_refine_ls_shift/su_mean 0.000
_refine_ls_structure_factor_coef Fsqd
_refine_ls_weighting_details 'w=1/[\s^2^(Fo^2^)+(0.0617P)^2^+0.0101P] where P=(Fo^2^+2Fc^2^)/3'
_refine_ls_weighting_scheme calc
_refine_ls_wR_factor_gt 0.1089
_refine_ls_wR_factor_ref 0.1296
_reflns_number_gt 5384
_reflns_number_total 9449
_reflns_threshold_expression I>2\s(I)
_cod_data_source_file bg2593sup1.cif
_cod_data_source_block I
_cod_database_code 2311344

loop_
_symmetry_equiv_pos_site_id
_symmetry_equiv_pos_as_xyz
1 x,y,z
2 1/2-x,-y,1/2+z
3 1/2+x,1/2-y,-z
4 -x,1/2+y,1/2-z

loop_
_atom_site_aniso_label
_atom_site_aniso_U_11
_atom_site_aniso_U_22
_atom_site_aniso_U_33
_atom_site_aniso_U_12
_atom_site_aniso_U_13
_atom_site_aniso_U_23
O1 0.0556(13) 0.0615(14) 0.0404(12) 0.0157(11) -0.0096(10) 0.0025(10)
O2 0.0720(15) 0.0624(15) 0.0625(14) 0.0127(13) -0.0031(12) 0.0215(12)
C1 0.0288(13) 0.0360(15) 0.0321(14) 0.0008(11) 0.0022(11) -0.0020(11)
C2 0.0342(15) 0.0406(15) 0.0417(15) -0.0004(12) -0.0010(12) 0.0001(12)
C3 0.0392(15) 0.0447(16) 0.0361(15) 0.0083(13) -0.0022(12) -0.0010(12)
O3 0.0585(14) 0.0481(13) 0.0578(13) 0.0106(11) 0.0178(11) -0.0004(10)
C4 0.0497(18) 0.0437(17) 0.0450(16) 0.0072(14) 0.0078(14) 0.0109(13)
O4 0.0561(13) 0.0539(12) 0.0575(13) 0.0036(10) 0.0109(11) -0.0072(11)
C5 0.0401(16) 0.0412(17) 0.0506(17) -0.0040(13) 0.0038(13) 0.0035(13)
C6 0.0280(13) 0.0409(15) 0.0385(14) 0.0009(12) 0.0045(12) -0.0010(12)
C7 0.054(2) 0.084(2) 0.079(2) -0.0273(19) 0.0005(18) 0.027(2)
C8 0.079(2) 0.0426(18) 0.070(2) -0.0066(17) -0.0012(19) -0.0047(16)
C9 0.0372(16) 0.065(2) 0.0509(17) -0.0135(15) -0.0063(14) 0.0059(15)
C10 0.0403(17) 0.078(2) 0.0545(18) -0.0012(17) -0.0152(14) 0.0132(17)
C11 0.0520(18) 0.0482(17) 0.0399(16) 0.0053(15) -0.0018(14) 0.0093(13)
C12 0.0416(16) 0.0395(15) 0.0289(13) 0.0033(12) 0.0036(12) -0.0004(11)
C13 0.0369(15) 0.0509(18) 0.0501(17) 0.0036(14) 0.0101(13) -0.0013(14)
C14 0.076(2) 0.068(2) 0.0355(16) -0.0062(18) -0.0027(16) -0.0003(15)
C15 0.066(2) 0.0467(18) 0.0465(17) -0.0170(16) -0.0032(16) 0.0043(14)
C16 0.102(3) 0.0448(19) 0.057(2) -0.0143(19) 0.012(2) 0.0058(15)
C17 0.103(3) 0.051(2) 0.060(2) 0.008(2) 0.005(2) 0.0181(17)
C18 0.167(5) 0.063(3) 0.125(4) 0.036(3) 0.021(4) 0.027(3)
C19 0.133(4) 0.065(2) 0.066(2) -0.013(3) 0.010(3) 0.022(2)
C20 0.178(6) 0.118(4) 0.089(3) -0.063(4) 0.041(4) 0.004(3)
C21 0.0268(13) 0.0368(15) 0.0363(14) -0.0016(11) -0.0019(11) 0.0078(12)
C22 0.0325(14) 0.0433(16) 0.0407(15) 0.0019(13) -0.0002(12) 0.0056(12)
C23 0.0424(16) 0.0436(17) 0.0413(15) 0.0005(14) 0.0107(13) 0.0045(12)
C24 0.0532(18) 0.0572(19) 0.0453(17) -0.0051(16) 0.0053(15) -0.0095(14)
C25 0.0435(17) 0.062(2) 0.0420(17) -0.0046(15) -0.0106(15) -0.0011(14)
C26 0.0284(14) 0.0431(16) 0.0418(15) -0.0043(12) -0.0025(12) 0.0077(12)
C27 0.096(3) 0.088(3) 0.0400(18) 0.006(2) -0.0099(19) 0.0103(18)
C28 0.062(2) 0.094(3) 0.084(3) 0.003(2) -0.029(2) -0.026(2)
C29 0.0309(15) 0.0564(19) 0.0633(19) 0.0026(13) -0.0155(15) 0.0046(16)
C30 0.0325(15) 0.0507(18) 0.071(2) 0.0104(13) 0.0004(15) 0.0047(15)
C31 0.0389(15) 0.0390(16) 0.0478(16) 0.0028(13) 0.0039(13) 0.0008(13)
C32 0.0338(14) 0.0329(14) 0.0402(14) -0.0008(12) -0.0008(12) 0.0067(12)
C33 0.0374(16) 0.0485(17) 0.0501(17) -0.0068(13) 0.0023(13) 0.0112(14)
C34 0.0558(18) 0.0378(16) 0.069(2) 0.0038(15) -0.0042(16) 0.0059(14)
C35 0.0494(18) 0.0487(17) 0.0452(16) 0.0060(14) -0.0115(14) 0.0012(13)
C36 0.078(2) 0.064(2) 0.0438(18) 0.0015(19) -0.0134(16) -0.0016(15)
C37 0.081(2) 0.063(2) 0.0471(18) -0.002(2) 0.0030(18) -0.0111(16)
C38 0.128(4) 0.110(3) 0.058(2) 0.000(3) 0.029(2) -0.012(2)
C39 0.110(3) 0.070(3) 0.073(2) -0.001(2) -0.013(2) -0.023(2)
C40 0.137(4) 0.100(4) 0.129(4) -0.030(3) -0.050(4) -0.018(3)

loop_
_atom_site_type_symbol
_atom_site_label
_atom_site_fract_x
_atom_site_fract_y
_atom_site_fract_z
_atom_site_U_iso_or_equiv
_atom_site_thermal_displace_type
_atom_site_calc_flag
_atom_site_refinement_flags
_atom_site_occupancy
O O1 0.0636(3) 0.76038(13) 0.54574(6) 0.0525(8) Uani d . 1.000
O O2 0.4700(3) 0.53531(14) 0.71395(6) 0.0656(8) Uani d . 1.000
C C1 0.2450(3) 0.70848(15) 0.65200(7) 0.0323(8) Uani d . 1.000
C C2 0.1533(4) 0.69891(16) 0.60996(8) 0.0388(9) Uani d . 1.000
C C3 0.1457(4) 0.77677(17) 0.58487(8) 0.0400(9) Uani d . 1.000
O O3 0.3152(3) 0.65702(13) 0.50623(6) 0.0548(8) Uani d . 1.000
C C4 0.3381(4) 0.81502(18) 0.58077(8) 0.0461(10) Uani d . 1.000
O O4 0.7389(3) 0.33641(12) 0.38715(6) 0.0558(7) Uani d . 1.000
C C5 0.4396(4) 0.83089(17) 0.62121(8) 0.0440(10) Uani d . 1.000
C C6 0.4392(3) 0.75033(16) 0.64591(8) 0.0358(8) Uani d . 1.000
C C7 0.6443(5) 0.8531(2) 0.61049(11) 0.0723(12) Uani d . 1.000
C C8 0.3532(5) 0.90435(19) 0.64330(10) 0.0639(11) Uani d . 1.000
C C9 0.5515(4) 0.75220(19) 0.68563(9) 0.0510(10) Uani d . 1.000
C C10 0.5874(4) 0.6660(2) 0.70119(9) 0.0576(11) Uani d . 1.000
C C11 0.4068(4) 0.61840(17) 0.70812(8) 0.0467(10) Uani d . 1.000
C C12 0.2877(4) 0.62125(16) 0.66896(7) 0.0367(8) Uani d . 1.000
C C13 0.1074(4) 0.75550(18) 0.67990(8) 0.0460(10) Uani d . 1.000
C C14 0.3115(5) 0.6485(2) 0.74714(8) 0.0598(11) Uani d . 1.000
C C15 0.1228(5) 0.56256(17) 0.67286(9) 0.0531(11) Uani d . 1.000
C C16 0.1983(6) 0.47707(19) 0.67885(10) 0.0679(14) Uani d . 1.000
C C17 0.3343(6) 0.4701(2) 0.71481(10) 0.0713(14) Uani d . 1.000
C C18 0.4553(8) 0.3932(3) 0.71083(15) 0.118(2) Uani d . 1.000
C C19 0.2373(8) 0.4663(2) 0.75573(12) 0.0880(16) Uani d . 1.000
C C20 0.0645(9) 0.4471(3) 0.76331(15) 0.128(3) Uani d . 1.000
C C21 0.5044(3) 0.44774(15) 0.47669(7) 0.0333(8) Uani d . 1.000
C C22 0.4083(4) 0.53118(15) 0.47366(8) 0.0388(9) Uani d . 1.000
C C23 0.3984(4) 0.57841(16) 0.51329(8) 0.0424(9) Uani d . 1.000
C C24 0.5903(4) 0.58643(18) 0.53327(9) 0.0519(10) Uani d . 1.000
C C25 0.6949(4) 0.50615(19) 0.53944(8) 0.0492(10) Uani d . 1.000
C C26 0.6985(3) 0.46057(16) 0.49801(8) 0.0378(9) Uani d . 1.000
C C27 0.6092(6) 0.4573(2) 0.57489(9) 0.0747(15) Uani d . 1.000
C C28 0.8980(5) 0.5281(3) 0.55159(12) 0.0800(16) Uani d . 1.000
C C29 0.8158(4) 0.38262(18) 0.49711(9) 0.0502(10) Uani d . 1.000
C C30 0.8551(4) 0.35654(18) 0.45324(9) 0.0514(10) Uani d . 1.000
C C31 0.6751(4) 0.34233(16) 0.42919(8) 0.0419(9) Uani d . 1.000
C C32 0.5496(4) 0.41801(15) 0.43262(8) 0.0356(8) Uani d . 1.000
C C33 0.3720(4) 0.38850(17) 0.49895(8) 0.0453(10) Uani d . 1.000
C C34 0.5885(5) 0.26093(16) 0.44237(9) 0.0542(10) Uani d . 1.000
C C35 0.3826(4) 0.40988(18) 0.40359(8) 0.0478(10) Uani d . 1.000
C C36 0.4571(5) 0.4026(2) 0.36037(9) 0.0619(11) Uani d . 1.000
C C37 0.6014(5) 0.3344(2) 0.35483(9) 0.0637(11) Uani d . 1.000
C C38 0.7165(7) 0.3489(3) 0.31656(11) 0.0987(18) Uani d . 1.000
C C39 0.5169(7) 0.2505(2) 0.35154(12) 0.0843(16) Uani d . 1.000
C C40 0.3428(8) 0.2309(3) 0.34365(15) 0.122(2) Uani d . 1.000
H H1O 0.125(6) 0.727(2) 0.5337(12) 0.0980 Uiso d U 1.000
H H2A 0.22230 0.65800 0.59470 0.0470 Uiso c RU 1.000
H H2B 0.02610 0.67880 0.61370 0.0470 Uiso c RU 1.000
H H3 0.06420 0.81560 0.59910 0.0480 Uiso c RU 1.000
H H4A 0.32520 0.86640 0.56640 0.0550 Uiso c RU 1.000
H H4B 0.41600 0.77950 0.56420 0.0550 Uiso c RU 1.000
H H6 0.50890 0.71210 0.62860 0.0430 Uiso c RU 1.000
H H7A 0.70930 0.86980 0.63470 0.1080 Uiso c RU 1.000
H H7B 0.64500 0.89690 0.59110 0.1080 Uiso c RU 1.000
H H7C 0.70600 0.80640 0.59900 0.1080 Uiso c RU 1.000
H H8A 0.40310 0.90760 0.67040 0.0960 Uiso c RU 1.000
H H8B 0.21910 0.89800 0.64460 0.0960 Uiso c RU 1.000
H H8C 0.38330 0.95340 0.62870 0.0960 Uiso c RU 1.000
H H9A 0.67060 0.77950 0.68110 0.0610 Uiso c RU 1.000
H H9B 0.48240 0.78280 0.70600 0.0610 Uiso c RU 1.000
H H10A 0.66470 0.63700 0.68160 0.0690 Uiso c RU 1.000
H H10B 0.65680 0.66890 0.72660 0.0690 Uiso c RU 1.000
H H12 0.36830 0.59640 0.64820 0.0440 Uiso c RU 1.000
H H13A 0.17640 0.78130 0.70150 0.0690 Uiso c RU 1.000
H H13B 0.01770 0.71820 0.69130 0.0690 Uiso c RU 1.000
H H13C 0.04270 0.79630 0.66420 0.0690 Uiso c RU 1.000
H H14A 0.18570 0.62730 0.74840 0.0900 Uiso c RU 1.000
H H14B 0.30740 0.70710 0.74710 0.0900 Uiso c RU 1.000
H H14C 0.38140 0.63000 0.77040 0.0900 Uiso c RU 1.000
H H15A 0.04510 0.57790 0.69590 0.0640 Uiso c RU 1.000
H H15B 0.04600 0.56470 0.64840 0.0640 Uiso c RU 1.000
H H16A 0.26260 0.46010 0.65420 0.0820 Uiso c RU 1.000
H H16B 0.09370 0.44010 0.68320 0.0820 Uiso c RU 1.000
H H18A 0.54110 0.39030 0.73340 0.1780 Uiso c RU 1.000
H H18B 0.52490 0.39530 0.68580 0.1780 Uiso c RU 1.000
H H18C 0.37570 0.34590 0.71080 0.1780 Uiso c RU 1.000
H H19 0.31090 0.47940 0.77820 0.1050 Uiso c RU 1.000
H H20A -0.01600 0.43330 0.74210 0.1540 Uiso c RU 1.000
H H20B 0.02070 0.44690 0.79000 0.1540 Uiso c RU 1.000
H H3O 0.376(6) 0.680(2) 0.4887(11) 0.0840 Uiso d U 1.000
H H22A 0.47530 0.56390 0.45380 0.0470 Uiso c RU 1.000
H H22B 0.28140 0.52330 0.46360 0.0470 Uiso c RU 1.000
H H23 0.31650 0.54830 0.53200 0.0510 Uiso c RU 1.000
H H24A 0.57450 0.61250 0.55960 0.0620 Uiso c RU 1.000
H H24B 0.66760 0.62210 0.51660 0.0620 Uiso c RU 1.000
H H26 0.76590 0.49780 0.47980 0.0450 Uiso c RU 1.000
H H27A 0.67140 0.40550 0.57700 0.1120 Uiso c RU 1.000
H H27B 0.47760 0.44880 0.56990 0.1120 Uiso c RU 1.000
H H27C 0.62520 0.48710 0.59980 0.1120 Uiso c RU 1.000
H H28A 0.96390 0.47950 0.55950 0.1200 Uiso c RU 1.000
H H28B 0.89580 0.56560 0.57400 0.1200 Uiso c RU 1.000
H H28C 0.96080 0.55290 0.52880 0.1200 Uiso c RU 1.000
H H29A 0.74900 0.33940 0.51120 0.0600 Uiso c RU 1.000
H H29B 0.93390 0.39180 0.51120 0.0600 Uiso c RU 1.000
H H30A 0.92890 0.39840 0.43980 0.0620 Uiso c RU 1.000
H H30B 0.92870 0.30670 0.45340 0.0620 Uiso c RU 1.000
H H32 0.62550 0.46210 0.42090 0.0430 Uiso c RU 1.000
H H33A 0.44450 0.34590 0.51140 0.0680 Uiso c RU 1.000
H H33B 0.28550 0.36510 0.47980 0.0680 Uiso c RU 1.000
H H33C 0.30330 0.41750 0.51950 0.0680 Uiso c RU 1.000
H H34A 0.54640 0.26490 0.47010 0.0820 Uiso c RU 1.000
H H34B 0.48360 0.24830 0.42510 0.0820 Uiso c RU 1.000
H H34C 0.68110 0.21860 0.44020 0.0820 Uiso c RU 1.000
H H35A 0.30950 0.36190 0.41050 0.0570 Uiso c RU 1.000
H H35B 0.30180 0.45740 0.40590 0.0570 Uiso c RU 1.000
H H36A 0.51450 0.45400 0.35270 0.0740 Uiso c RU 1.000
H H36B 0.35230 0.39290 0.34210 0.0740 Uiso c RU 1.000
H H38A 0.77500 0.40160 0.31800 0.1480 Uiso c RU 1.000
H H38B 0.63560 0.34670 0.29320 0.1480 Uiso c RU 1.000
H H38C 0.81150 0.30760 0.31430 0.1480 Uiso c RU 1.000
H H39 0.59900 0.20710 0.35570 0.1010 Uiso c RU 1.000
H H40A 0.25380 0.27150 0.33920 0.1460 Uiso c RU 1.000
H H40B 0.30770 0.17630 0.34240 0.1460 Uiso c RU 1.000

loop_
_atom_type_symbol
_atom_type_description
_atom_type_scat_dispersion_real
_atom_type_scat_dispersion_imag
_atom_type_scat_source
C C 0.0033 0.0016 ' International Tables Vol C Tables 4.2.6.8 and 6.1.1.4'
H H 0.0000 0.0000 ' International Tables Vol C Tables 4.2.6.8 and 6.1.1.4'
O O 0.0106 0.0060 ' International Tables Vol C Tables 4.2.6.8 and 6.1.1.4'

loop_
_geom_angle_atom_site_label_1
_geom_angle_atom_site_label_2
_geom_angle_atom_site_label_3
_geom_angle
_geom_angle_publ_flag
C11 O2 C17 119.5(2) no
C3 O1 H1O 110(3) no
C2 C1 C6 107.9(2) no
C2 C1 C12 108.0(2) no
C6 C1 C12 106.05(19) no
C6 C1 C13 114.7(2) no
C12 C1 C13 111.6(2) no
C2 C1 C13 108.3(2) no
C1 C2 C3 114.6(2) no
O1 C3 C2 110.0(2) no
O1 C3 C4 111.5(2) no
C2 C3 C4 111.4(2) no
C3 C4 C5 114.8(2) no
C31 O4 C37 119.1(2) no
C4 C5 C7 106.7(2) no
C4 C5 C8 110.7(2) no
C6 C5 C8 114.9(2) no
C7 C5 C8 107.5(2) no
C4 C5 C6 107.9(2) no
C6 C5 C7 108.8(2) no
C1 C6 C5 116.4(2) no
C5 C6 C9 115.3(2) no
C1 C6 C9 111.3(2) no
C6 C9 C10 110.8(2) no
C9 C10 C11 112.6(2) no
O2 C11 C12 108.1(2) no
O2 C11 C14 109.3(2) no
C10 C11 C14 109.5(2) no
C12 C11 C14 116.4(2) no
O2 C11 C10 103.9(2) no
C10 C11 C12 108.9(2) no
C1 C12 C11 115.6(2) no
C1 C12 C15 117.3(2) no
C11 C12 C15 109.5(2) no
C12 C15 C16 108.8(3) no
C15 C16 C17 113.2(3) no
O2 C17 C19 110.7(3) no
C16 C17 C18 110.5(3) no
O2 C17 C18 103.5(3) no
C18 C17 C19 107.4(3) no
C16 C17 C19 113.6(4) no
O2 C17 C16 110.7(3) no
C17 C19 C20 128.0(4) no
C1 C2 H2A 109.00 no
C3 C2 H2A 109.00 no
C3 C2 H2B 109.00 no
C1 C2 H2B 108.00 no
H2A C2 H2B 108.00 no
C2 C3 H3 108.00 no
C4 C3 H3 108.00 no
O1 C3 H3 108.00 no
C23 O3 H3O 108(3) no
C3 C4 H4B 109.00 no
C5 C4 H4A 109.00 no
H4A C4 H4B 108.00 no
C5 C4 H4B 109.00 no
C3 C4 H4A 109.00 no
C9 C6 H6 104.00 no
C1 C6 H6 104.00 no
C5 C6 H6 104.00 no
C5 C7 H7B 109.00 no
C5 C7 H7A 109.00 no
H7A C7 H7C 109.00 no
C5 C7 H7C 109.00 no
H7A C7 H7B 109.00 no
H7B C7 H7C 110.00 no
C5 C8 H8B 109.00 no
C5 C8 H8C 109.00 no
H8A C8 H8C 109.00 no
H8B C8 H8C 110.00 no
H8A C8 H8B 109.00 no
C5 C8 H8A 109.00 no
C6 C9 H9B 109.00 no
C10 C9 H9B 109.00 no
H9A C9 H9B 108.00 no
C6 C9 H9A 110.00 no
C10 C9 H9A 109.00 no
C11 C10 H10A 109.00 no
C9 C10 H10A 109.00 no
C9 C10 H10B 109.00 no
H10A C10 H10B 108.00 no
C11 C10 H10B 109.00 no
C11 C12 H12 104.00 no
C1 C12 H12 104.00 no
C15 C12 H12 104.00 no
C1 C13 H13A 109.00 no
H13A C13 H13B 109.00 no
C1 C13 H13B 110.00 no
H13B C13 H13C 110.00 no
C1 C13 H13C 109.00 no
H13A C13 H13C 109.00 no
C11 C14 H14B 110.00 no
C11 C14 H14A 109.00 no
H14A C14 H14C 109.00 no
C11 C14 H14C 110.00 no
H14A C14 H14B 109.00 no
H14B C14 H14C 109.00 no
C12 C15 H15B 110.00 no
C16 C15 H15A 110.00 no
H15A C15 H15B 108.00 no
C16 C15 H15B 110.00 no
C12 C15 H15A 110.00 no
C15 C16 H16A 109.00 no
C17 C16 H16A 109.00 no
C17 C16 H16B 109.00 no
H16A C16 H16B 108.00 no
C15 C16 H16B 109.00 no
C17 C18 H18C 109.00 no
C17 C18 H18A 109.00 no
C17 C18 H18B 109.00 no
H18B C18 H18C 109.00 no
H18A C18 H18B 110.00 no
H18A C18 H18C 110.00 no
C20 C19 H19 116.00 no
C17 C19 H19 116.00 no
C19 C20 H20B 120.00 no
H20A C20 H20B 120.00 no
C19 C20 H20A 120.00 no
C22 C21 C26 107.7(2) no
C22 C21 C32 108.10(19) no
C26 C21 C32 105.98(19) no
C26 C21 C33 114.4(2) no
C32 C21 C33 111.7(2) no
C22 C21 C33 108.8(2) no
C21 C22 C23 114.9(2) no
O3 C23 C22 109.8(2) no
O3 C23 C24 111.2(2) no
C22 C23 C24 111.9(2) no
C23 C24 C25 114.9(2) no
C24 C25 C27 110.9(2) no
C24 C25 C28 106.9(3) no
C26 C25 C27 114.7(2) no
C26 C25 C28 108.9(2) no
C27 C25 C28 107.3(3) no
C24 C25 C26 107.9(2) no
C21 C26 C25 116.3(2) no
C25 C26 C29 115.4(2) no
C21 C26 C29 111.2(2) no
C26 C29 C30 110.6(2) no
C29 C30 C31 112.2(2) no
O4 C31 C32 107.8(2) no
O4 C31 C34 109.6(2) no
O4 C31 C30 103.9(2) no
C30 C31 C34 109.0(2) no
C32 C31 C34 116.8(2) no
C30 C31 C32 109.2(2) no
C21 C32 C31 116.2(2) no
C21 C32 C35 116.4(2) no
C31 C32 C35 109.7(2) no
C32 C35 C36 108.5(2) no
C35 C36 C37 113.8(3) no
O4 C37 C38 103.8(3) no
O4 C37 C39 110.1(3) no
C36 C37 C38 110.2(3) no
C36 C37 C39 114.1(3) no
C38 C37 C39 107.4(3) no
O4 C37 C36 110.5(2) no
C37 C39 C40 128.2(4) no
C21 C22 H22A 109.00 no
C21 C22 H22B 109.00 no
C23 C22 H22A 108.00 no
C23 C22 H22B 108.00 no
H22A C22 H22B 108.00 no
O3 C23 H23 108.00 no
C22 C23 H23 108.00 no
C24 C23 H23 108.00 no
C23 C24 H24A 109.00 no
C23 C24 H24B 109.00 no
C25 C24 H24A 109.00 no
C25 C24 H24B 109.00 no
H24A C24 H24B 108.00 no
C21 C26 H26 104.00 no
C25 C26 H26 104.00 no
C29 C26 H26 104.00 no
C25 C27 H27A 109.00 no
C25 C27 H27B 109.00 no
C25 C27 H27C 109.00 no
H27A C27 H27B 109.00 no
H27A C27 H27C 110.00 no
H27B C27 H27C 110.00 no
C25 C28 H28A 110.00 no
C25 C28 H28B 109.00 no
C25 C28 H28C 109.00 no
H28A C28 H28B 109.00 no
H28A C28 H28C 110.00 no
H28B C28 H28C 109.00 no
C26 C29 H29A 110.00 no
C26 C29 H29B 110.00 no
C30 C29 H29A 110.00 no
C30 C29 H29B 110.00 no
H29A C29 H29B 108.00 no
C29 C30 H30A 109.00 no
C29 C30 H30B 109.00 no
C31 C30 H30A 109.00 no
C31 C30 H30B 109.00 no
H30A C30 H30B 108.00 no
C21 C32 H32 104.00 no
C31 C32 H32 104.00 no
C35 C32 H32 104.00 no
C21 C33 H33A 109.00 no
C21 C33 H33B 110.00 no
C21 C33 H33C 109.00 no
H33A C33 H33B 109.00 no
H33A C33 H33C 110.00 no
H33B C33 H33C 109.00 no
C31 C34 H34A 110.00 no
C31 C34 H34B 109.00 no
C31 C34 H34C 109.00 no
H34A C34 H34B 109.00 no
H34A C34 H34C 109.00 no
H34B C34 H34C 110.00 no
C32 C35 H35A 110.00 no
C32 C35 H35B 110.00 no
C36 C35 H35A 110.00 no
C36 C35 H35B 110.00 no
H35A C35 H35B 108.00 no
C35 C36 H36A 109.00 no
C35 C36 H36B 109.00 no
C37 C36 H36A 109.00 no
C37 C36 H36B 109.00 no
H36A C36 H36B 108.00 no
C37 C38 H38A 110.00 no
C37 C38 H38B 109.00 no
C37 C38 H38C 109.00 no
H38A C38 H38B 109.00 no
H38A C38 H38C 109.00 no
H38B C38 H38C 110.00 no
C37 C39 H39 116.00 no
C40 C39 H39 116.00 no
C39 C40 H40A 120.00 no
C39 C40 H40B 120.00 no
H40A C40 H40B 120.00 no

loop_
_geom_bond_atom_site_label_1
_geom_bond_atom_site_label_2
_geom_bond_distance
_geom_bond_publ_flag
O1 C3 1.436(3) no
O2 C11 1.447(4) no
O2 C17 1.440(4) no
O1 H1O 0.80(4) no
C1 C6 1.555(3) no
C1 C12 1.564(4) no
C1 C2 1.534(4) no
C1 C13 1.546(4) no
C2 C3 1.520(4) no
C3 C4 1.511(4) no
O3 C23 1.437(3) no
C4 C5 1.533(4) no
O4 C37 1.443(4) no
O4 C31 1.455(3) no
C5 C7 1.541(5) no
C5 C6 1.549(4) no
C5 C8 1.534(4) no
C6 C9 1.529(4) no
C9 C10 1.524(4) no
C10 C11 1.520(4) no
C11 C12 1.540(4) no
C11 C14 1.530(4) no
C12 C15 1.522(4) no
C15 C16 1.513(4) no
C16 C17 1.530(5) no
C17 C19 1.511(6) no
C17 C18 1.532(6) no
C19 C20 1.293(8) no
C2 H2A 0.9700 no
C2 H2B 0.9700 no
O3 H3O 0.81(4) no
C3 H3 0.9800 no
C4 H4B 0.9700 no
C4 H4A 0.9700 no
C6 H6 0.9800 no
C7 H7B 0.9600 no
C7 H7A 0.9600 no
C7 H7C 0.9600 no
C8 H8B 0.9600 no
C8 H8A 0.9600 no
C8 H8C 0.9600 no
C9 H9B 0.9700 no
C9 H9A 0.9700 no
C10 H10B 0.9700 no
C10 H10A 0.9700 no
C12 H12 0.9800 no
C13 H13C 0.9600 no
C13 H13A 0.9600 no
C13 H13B 0.9600 no
C14 H14C 0.9600 no
C14 H14A 0.9600 no
C14 H14B 0.9600 no
C15 H15A 0.9700 no
C15 H15B 0.9700 no
C16 H16A 0.9700 no
C16 H16B 0.9700 no
C18 H18C 0.9600 no
C18 H18B 0.9600 no
C18 H18A 0.9600 no
C19 H19 0.9300 no
C20 H20A 0.9300 no
C20 H20B 0.9300 no
C21 C26 1.562(3) no
C21 C32 1.559(3) no
C21 C22 1.532(3) no
C21 C33 1.537(4) no
C22 C23 1.515(4) no
C23 C24 1.520(4) no
C24 C25 1.525(4) no
C25 C27 1.538(4) no
C25 C28 1.541(5) no
C25 C26 1.551(4) no
C26 C29 1.526(4) no
C29 C30 1.527(4) no
C30 C31 1.522(4) no
C31 C32 1.532(4) no
C31 C34 1.532(4) no
C32 C35 1.528(4) no
C35 C36 1.519(4) no
C36 C37 1.528(5) no
C37 C39 1.505(5) no
C37 C38 1.518(5) no
C39 C40 1.305(7) no
C22 H22A 0.9700 no
C22 H22B 0.9700 no
C23 H23 0.9800 no
C24 H24A 0.9700 no
C24 H24B 0.9700 no
C26 H26 0.9800 no
C27 H27A 0.9600 no
C27 H27B 0.9600 no
C27 H27C 0.9600 no
C28 H28A 0.9600 no
C28 H28B 0.9600 no
C28 H28C 0.9600 no
C29 H29A 0.9700 no
C29 H29B 0.9700 no
C30 H30A 0.9700 no
C30 H30B 0.9700 no
C32 H32 0.9800 no
C33 H33A 0.9600 no
C33 H33B 0.9600 no
C33 H33C 0.9600 no
C34 H34A 0.9600 no
C34 H34B 0.9600 no
C34 H34C 0.9600 no
C35 H35A 0.9700 no
C35 H35B 0.9700 no
C36 H36A 0.9700 no
C36 H36B 0.9700 no
C38 H38A 0.9600 no
C38 H38B 0.9600 no
C38 H38C 0.9600 no
C39 H39 0.9300 no
C40 H40A 0.9300 no
C40 H40B 0.9300 no

loop_
_geom_hbond_atom_site_label_D
_geom_hbond_atom_site_label_H
_geom_hbond_atom_site_label_A
_geom_hbond_site_symmetry_A
_geom_hbond_distance_DH
_geom_hbond_distance_HA
_geom_hbond_distance_DA
_geom_hbond_angle_DHA
_geom_hbond_publ_flag
O1 H1O O3 . 0.80(4) 1.99(4) 2.784(3) 170(4) yes
O3 H3O O1 3_566 0.81(4) 2.00(4) 2.804(3) 169(4) yes

loop_
_geom_torsion_atom_site_label_1
_geom_torsion_atom_site_label_2
_geom_torsion_atom_site_label_3
_geom_torsion_atom_site_label_4
_geom_torsion
_geom_torsion_publ_flag
C17 O2 C11 C10 -169.9(2) no
C17 O2 C11 C12 -54.3(3) no
C17 O2 C11 C14 73.2(3) no
C11 O2 C17 C19 -78.7(4) no
C11 O2 C17 C16 48.2(4) no
C11 O2 C17 C18 166.6(3) no
C12 C1 C2 C3 -165.9(2) no
C13 C1 C6 C5 -68.4(3) no
C13 C1 C2 C3 73.1(3) no
C6 C1 C2 C3 -51.7(3) no
C2 C1 C12 C15 -57.2(3) no
C13 C1 C6 C9 66.6(3) no
C2 C1 C12 C11 171.2(2) no
C12 C1 C6 C9 -57.1(3) no
C13 C1 C12 C15 61.8(3) no
C6 C1 C12 C11 55.8(3) no
C6 C1 C12 C15 -172.6(2) no
C13 C1 C12 C11 -69.8(3) no
C12 C1 C6 C5 168.0(2) no
C2 C1 C6 C9 -172.6(2) no
C2 C1 C6 C5 52.5(3) no
C1 C2 C3 C4 53.9(3) no
C1 C2 C3 O1 178.0(2) no
O1 C3 C4 C5 -177.3(2) no
C2 C3 C4 C5 -54.1(3) no
C3 C4 C5 C8 -74.5(3) no
C3 C4 C5 C7 168.9(2) no
C3 C4 C5 C6 52.1(3) no
C37 O4 C31 C32 -55.5(3) no
C37 O4 C31 C30 -171.2(2) no
C37 O4 C31 C34 72.5(3) no
C31 O4 C37 C38 166.7(3) no
C31 O4 C37 C39 -78.5(3) no
C31 O4 C37 C36 48.5(3) no
C7 C5 C6 C1 -167.9(2) no
C7 C5 C6 C9 58.9(3) no
C4 C5 C6 C9 174.3(2) no
C8 C5 C6 C1 71.5(3) no
C8 C5 C6 C9 -61.6(3) no
C4 C5 C6 C1 -52.5(3) no
C5 C6 C9 C10 -164.3(2) no
C1 C6 C9 C10 60.3(3) no
C6 C9 C10 C11 -57.8(3) no
C9 C10 C11 C14 -75.3(3) no
C9 C10 C11 C12 53.1(3) no
C9 C10 C11 O2 168.1(2) no
C10 C11 C12 C1 -54.3(3) no
C10 C11 C12 C15 170.6(2) no
O2 C11 C12 C15 58.3(3) no
C14 C11 C12 C15 -65.0(3) no
C14 C11 C12 C1 70.1(3) no
O2 C11 C12 C1 -166.5(2) no
C11 C12 C15 C16 -60.5(3) no
C1 C12 C15 C16 165.3(2) no
C12 C15 C16 C17 54.8(4) no
C15 C16 C17 C19 78.7(4) no
C15 C16 C17 C18 -160.6(3) no
C15 C16 C17 O2 -46.6(4) no
C18 C17 C19 C20 -102.8(5) no
O2 C17 C19 C20 145.0(4) no
C16 C17 C19 C20 19.7(5) no
C32 C21 C22 C23 -165.4(2) no
C33 C21 C26 C25 -68.0(3) no
C33 C21 C22 C23 73.2(3) no
C26 C21 C22 C23 -51.3(3) no
C22 C21 C32 C35 -58.3(3) no
C33 C21 C26 C29 66.8(3) no
C22 C21 C32 C31 170.2(2) no
C32 C21 C26 C29 -56.7(3) no
C33 C21 C32 C35 61.3(3) no
C26 C21 C32 C31 55.0(3) no
C26 C21 C32 C35 -173.5(2) no
C33 C21 C32 C31 -70.2(3) no
C32 C21 C26 C25 168.5(2) no
C22 C21 C26 C29 -172.2(2) no
C22 C21 C26 C25 53.0(3) no
C21 C22 C23 C24 52.8(3) no
C21 C22 C23 O3 176.9(2) no
O3 C23 C24 C25 -176.2(2) no
C22 C23 C24 C25 -53.0(3) no
C23 C24 C25 C28 168.7(3) no
C23 C24 C25 C27 -74.6(3) no
C23 C24 C25 C26 51.8(3) no
C27 C25 C26 C21 70.9(3) no
C27 C25 C26 C29 -62.1(3) no
C24 C25 C26 C29 173.8(2) no
C28 C25 C26 C29 58.2(3) no
C28 C25 C26 C21 -168.9(3) no
C24 C25 C26 C21 -53.3(3) no
C25 C26 C29 C30 -164.0(2) no
C21 C26 C29 C30 60.8(3) no
C26 C29 C30 C31 -58.3(3) no
C29 C30 C31 C32 53.0(3) no
C29 C30 C31 C34 -75.5(3) no
C29 C30 C31 O4 167.8(2) no
O4 C31 C32 C35 59.4(3) no
C34 C31 C32 C21 70.2(3) no
C30 C31 C32 C21 -53.9(3) no
C30 C31 C32 C35 171.6(2) no
O4 C31 C32 C21 -166.0(2) no
C34 C31 C32 C35 -64.4(3) no
C31 C32 C35 C36 -60.3(3) no
C21 C32 C35 C36 165.2(2) no
C32 C35 C36 C37 53.9(3) no
C35 C36 C37 O4 -46.2(4) no
C35 C36 C37 C38 -160.4(3) no
C35 C36 C37 C39 78.6(3) no
O4 C37 C39 C40 142.0(4) no
C36 C37 C39 C40 17.0(6) no
C38 C37 C39 C40 -105.6(5) no
